data_7050794
loop_
_publ_author_name
'Aldridge, Simon'
'Calder, Richard J.'
'Coombs, Deborah L.'
'Jones, Cameron'
'Steed, Jonathan W.'
'Coles, Simon'
'Hursthouse, Michael B.'

_publ_section_title
;
 Intramolecular base-stabilised adducts of main group halides
;
_journal_issue 6
_journal_name_full 'New Journal of Chemistry'
_journal_page_first 677
_journal_paper_doi 10.1039/b110692a
_journal_volume 26
_journal_year 2002
_chemical_formula_sum 'C9 H15 B Br2 N2 Si'
_chemical_formula_weight 349.95
_space_group_IT_number 14
_symmetry_cell_setting monoclinic
_symmetry_space_group_name_Hall '-P 2yn'
_symmetry_space_group_name_H-M 'P 1 21/n 1'
_atom_sites_solution_hydrogens geom
_atom_sites_solution_primary direct
_atom_sites_solution_secondary difmap
_audit_creation_method SHELXL-97
_cell_angle_alpha 90.00
_cell_angle_beta 93.113(9)
_cell_angle_gamma 90.00
_cell_formula_units_Z 4
_cell_length_a 6.8246(7)
_cell_length_b 13.9297(17)
_cell_length_c 14.2729(17)
_cell_measurement_temperature 100(2)
_cell_volume 1354.8(3)
_computing_cell_refinement DENZO-SMN
_computing_data_collection 'Nonius Collect'
_computing_data_reduction DENZO-SMN
_computing_molecular_graphics 'XSeed (Barbour, 1999)'
_computing_structure_refinement 'SHELXL-97 (Sheldrick, 1997)'
_computing_structure_solution 'SHELXS-97 (Sheldrick, 1990)'
_diffrn_ambient_temperature 100(2)
_diffrn_measured_fraction_theta_full 0.990
_diffrn_measured_fraction_theta_max 0.990
_diffrn_measurement_device_type KappaCCD
_diffrn_measurement_method '2o phi+omega frames 5s deg-1'
_diffrn_radiation_monochromator graphite
_diffrn_radiation_source 'fine-focus sealed tube'
_diffrn_radiation_type MoK\a
_diffrn_radiation_wavelength 0.71073
_diffrn_reflns_av_R_equivalents 0.1559
_diffrn_reflns_av_sigmaI/netI 0.1351
_diffrn_reflns_limit_h_max 8
_diffrn_reflns_limit_h_min -8
_diffrn_reflns_limit_k_max 17
_diffrn_reflns_limit_k_min -15
_diffrn_reflns_limit_l_max 16
_diffrn_reflns_limit_l_min -17
_diffrn_reflns_number 6753
_diffrn_reflns_theta_full 26.00
_diffrn_reflns_theta_max 26.00
_diffrn_reflns_theta_min 3.33
_diffrn_standards_decay_% 0
_exptl_absorpt_coefficient_mu 6.043
_exptl_absorpt_correction_T_max 0.1960
_exptl_absorpt_correction_T_min 0.0856
_exptl_absorpt_correction_type Scalepack
_exptl_crystal_colour colourless
_exptl_crystal_density_diffrn 1.716
_exptl_crystal_density_method 'not measured'
_exptl_crystal_description prism
_exptl_crystal_F_000 688
_exptl_crystal_size_max 0.80
_exptl_crystal_size_mid 0.40
_exptl_crystal_size_min 0.40
_refine_diff_density_max 1.645
_refine_diff_density_min -1.401
_refine_diff_density_rms 0.219
_refine_ls_extinction_coef 0.0099(13)
_refine_ls_extinction_expression Fc^*^=kFc[1+0.001xFc^2^\l^3^/sin(2\q)]^-1/4^
_refine_ls_extinction_method SHELXL
_refine_ls_goodness_of_fit_ref 1.019
_refine_ls_hydrogen_treatment mixed
_refine_ls_matrix_type full
_refine_ls_number_parameters 141
_refine_ls_number_reflns 2643
_refine_ls_number_restraints 36
_refine_ls_restrained_S_all 1.019
_refine_ls_R_factor_all 0.0826
_refine_ls_R_factor_gt 0.0622
_refine_ls_shift/su_max 0.001
_refine_ls_shift/su_mean 0.000
_refine_ls_structure_factor_coef Fsqd
_refine_ls_weighting_details 'calc w=1/[\s^2^(Fo^2^)+(0.0192P)^2^+5.7537P] where P=(Fo^2^+2Fc^2^)/3'
_refine_ls_weighting_scheme calc
_refine_ls_wR_factor_gt 0.1337
_refine_ls_wR_factor_ref 0.1446
_reflns_number_gt 2102
_reflns_number_total 2643
_reflns_threshold_expression >2sigma(I)
_cod_data_source_file b110692a.txt
_cod_data_source_block sa3
_cod_original_sg_symbol_H-M P21/n
_cod_database_code 7050794

loop_
_symmetry_equiv_pos_as_xyz
'x, y, z'
'-x+1/2, y+1/2, -z+1/2'
'-x, -y, -z'
'x-1/2, -y-1/2, z-1/2'

loop_
_atom_site_label
_atom_site_type_symbol
_atom_site_fract_x
_atom_site_fract_y
_atom_site_fract_z
_atom_site_U_iso_or_equiv
_atom_site_adp_type
_atom_site_occupancy
_atom_site_symmetry_multiplicity
_atom_site_calc_flag
_atom_site_refinement_flags
_atom_site_disorder_assembly
_atom_site_disorder_group
Br1 Br 0.14982(10) 0.69915(5) 0.78675(4) 0.0150(2) Uani 1 1 d . . .
Si1 Si -0.2701(3) 0.65438(12) 0.98388(12) 0.0089(4) Uani 1 1 d . . .
N1 N 0.0839(7) 0.8561(4) 0.9247(4) 0.0084(11) Uani 1 1 d U . .
C1 C 0.0077(9) 0.8080(4) 0.9979(4) 0.0082(12) Uani 1 1 d U . .
B1 B -0.0285(10) 0.7823(5) 0.8574(5) 0.0108(15) Uani 1 1 d U . .
Br2 Br -0.23482(9) 0.84358(4) 0.77175(4) 0.0132(2) Uani 1 1 d . . .
N2 N -0.1016(7) 0.7402(4) 0.9495(4) 0.0088(11) Uani 1 1 d U . .
C2 C 0.0509(9) 0.8370(5) 1.0899(5) 0.0115(13) Uani 1 1 d U . .
H2 H -0.0004 0.8049 1.1420 0.014 Uiso 1 1 calc R . .
C3 C 0.1736(8) 0.9155(4) 1.1005(4) 0.0084(13) Uani 1 1 d U . .
H3 H 0.2091 0.9373 1.1621 0.010 Uiso 1 1 calc R . .
C4 C 0.2480(9) 0.9645(4) 1.0245(4) 0.0114(13) Uani 1 1 d . . .
H4 H 0.3286 1.0195 1.0350 0.014 Uiso 1 1 calc R . .
C5 C 0.2038(9) 0.9325(5) 0.9340(4) 0.0102(13) Uani 1 1 d . . .
C6 C 0.2769(10) 0.9763(5) 0.8468(4) 0.0149(14) Uani 1 1 d . . .
H6A H 0.3740 0.9336 0.8206 0.022 Uiso 1 1 calc R . .
H6B H 0.3378 1.0385 0.8620 0.022 Uiso 1 1 calc R . .
H6C H 0.1667 0.9855 0.8008 0.022 Uiso 1 1 calc R . .
C7 C -0.4957(11) 0.7153(5) 1.0203(5) 0.0243(17) Uani 1 1 d . . .
H7A H -0.4616 0.7604 1.0713 0.036 Uiso 1 1 calc R . .
H7B H -0.5879 0.6673 1.0421 0.036 Uiso 1 1 calc R . .
H7C H -0.5568 0.7503 0.9668 0.036 Uiso 1 1 calc R . .
C8 C -0.1537(11) 0.5862(5) 1.0839(5) 0.0182(15) Uani 1 1 d . . .
H8A H -0.0249 0.5628 1.0670 0.027 Uiso 1 1 calc R . .
H8B H -0.2371 0.5316 1.0987 0.027 Uiso 1 1 calc R . .
H8C H -0.1377 0.6283 1.1388 0.027 Uiso 1 1 calc R . .
C9 C -0.3229(11) 0.5800(5) 0.8773(5) 0.0178(15) Uani 1 1 d . . .
H9A H -0.3926 0.6189 0.8289 0.027 Uiso 1 1 calc R . .
H9B H -0.4046 0.5251 0.8931 0.027 Uiso 1 1 calc R . .
H9C H -0.1993 0.5568 0.8536 0.027 Uiso 1 1 calc R . .

loop_
_atom_site_aniso_label
_atom_site_aniso_U_11
_atom_site_aniso_U_22
_atom_site_aniso_U_33
_atom_site_aniso_U_23
_atom_site_aniso_U_13
_atom_site_aniso_U_12
Br1 0.0250(4) 0.0149(4) 0.0050(4) -0.0049(3) 0.0008(3) 0.0057(3)
Si1 0.0163(9) 0.0082(8) 0.0017(8) 0.0004(7) -0.0038(7) 0.0006(7)
N1 0.0112(17) 0.0087(17) 0.0049(17) -0.0025(15) -0.0028(14) -0.0001(15)
C1 0.0100(19) 0.0086(19) 0.0059(19) -0.0010(16) -0.0001(15) 0.0017(16)
B1 0.013(2) 0.011(2) 0.009(2) -0.0004(17) 0.0003(17) -0.0001(17)
Br2 0.0204(4) 0.0129(4) 0.0054(4) -0.0008(2) -0.0077(3) 0.0028(3)
N2 0.0121(17) 0.0079(17) 0.0061(17) -0.0015(15) -0.0021(14) -0.0009(15)
C2 0.0129(19) 0.013(2) 0.009(2) 0.0005(16) 0.0005(16) 0.0014(16)
C3 0.0107(19) 0.0096(19) 0.0046(19) -0.0007(16) -0.0021(15) 0.0022(16)
C4 0.016(3) 0.011(3) 0.007(3) -0.005(3) -0.007(2) -0.001(3)
C5 0.010(3) 0.011(3) 0.009(3) -0.005(3) -0.003(2) 0.005(3)
C6 0.018(3) 0.019(3) 0.007(3) 0.002(3) 0.000(3) -0.005(3)
C7 0.033(4) 0.023(4) 0.016(4) -0.001(3) 0.001(3) 0.006(3)
C8 0.025(4) 0.019(3) 0.009(3) 0.009(3) -0.007(3) -0.005(3)
C9 0.029(4) 0.014(3) 0.009(3) -0.002(3) -0.004(3) -0.004(3)

loop_
_atom_type_symbol
_atom_type_description
_atom_type_scat_dispersion_real
_atom_type_scat_dispersion_imag
_atom_type_scat_source
C C 0.0033 0.0016 'International Tables Vol C Tables 4.2.6.8 and 6.1.1.4'
H H 0.0000 0.0000 'International Tables Vol C Tables 4.2.6.8 and 6.1.1.4'
B B 0.0013 0.0007 'International Tables Vol C Tables 4.2.6.8 and 6.1.1.4'
N N 0.0061 0.0033 'International Tables Vol C Tables 4.2.6.8 and 6.1.1.4'
Si Si 0.0817 0.0704 'International Tables Vol C Tables 4.2.6.8 and 6.1.1.4'
Br Br -0.2901 2.4595 'International Tables Vol C Tables 4.2.6.8 and 6.1.1.4'

loop_
_geom_angle_atom_site_label_1
_geom_angle_atom_site_label_2
_geom_angle_atom_site_label_3
_geom_angle
_geom_angle_site_symmetry_1
_geom_angle_site_symmetry_3
_geom_angle_publ_flag
N2 Si1 C8 107.8(3) . . ?
N2 Si1 C7 109.5(3) . . ?
C8 Si1 C7 110.2(3) . . ?
N2 Si1 C9 104.6(3) . . ?
C8 Si1 C9 113.6(3) . . ?
C7 Si1 C9 110.9(3) . . ?
C5 N1 C1 124.5(5) . . ?
C5 N1 B1 148.1(5) . . ?
C1 N1 B1 87.4(5) . . ?
N1 C1 N2 99.9(5) . . ?
N1 C1 C2 120.7(6) . . ?
N2 C1 C2 139.4(6) . . ?
N2 B1 N1 84.1(5) . . ?
N2 B1 Br1 116.3(4) . . ?
N1 B1 Br1 113.3(4) . . ?
N2 B1 Br2 115.6(4) . . ?
N1 B1 Br2 113.4(4) . . ?
Br1 B1 Br2 111.5(3) . . ?
C1 N2 B1 88.6(5) . . ?
C1 N2 Si1 132.8(5) . . ?
B1 N2 Si1 138.2(4) . . ?
C3 C2 C1 115.4(6) . . ?
C2 C3 C4 123.0(6) . . ?
C5 C4 C3 119.7(6) . . ?
N1 C5 C4 116.6(6) . . ?
N1 C5 C6 118.0(5) . . ?
C4 C5 C6 125.4(6) . . ?

loop_
_geom_bond_atom_site_label_1
_geom_bond_atom_site_label_2
_geom_bond_distance
_geom_bond_site_symmetry_2
_geom_bond_publ_flag
Br1 B1 1.993(7) . ?
Si1 N2 1.747(5) . ?
Si1 C8 1.857(7) . ?
Si1 C7 1.857(8) . ?
Si1 C9 1.860(7) . ?
N1 C5 1.345(8) . ?
N1 C1 1.367(8) . ?
N1 B1 1.577(9) . ?
C1 N2 1.368(8) . ?
C1 C2 1.390(9) . ?
B1 N2 1.547(9) . ?
B1 Br2 2.004(7) . ?
C2 C3 1.381(9) . ?
C3 C4 1.400(9) . ?
C4 C5 1.384(8) . ?
C5 C6 1.496(9) . ?

loop_
_geom_torsion_atom_site_label_1
_geom_torsion_atom_site_label_2
_geom_torsion_atom_site_label_3
_geom_torsion_atom_site_label_4
_geom_torsion
_geom_torsion_site_symmetry_1
_geom_torsion_site_symmetry_2
_geom_torsion_site_symmetry_3
_geom_torsion_site_symmetry_4
_geom_torsion_publ_flag
C5 N1 C1 N2 179.2(5) . . . . ?
B1 N1 C1 N2 -1.3(5) . . . . ?
C5 N1 C1 C2 0.3(9) . . . . ?
B1 N1 C1 C2 179.8(6) . . . . ?
C5 N1 B1 N2 -179.7(9) . . . . ?
C1 N1 B1 N2 1.1(4) . . . . ?
C5 N1 B1 Br1 64.1(11) . . . . ?
C1 N1 B1 Br1 -115.0(5) . . . . ?
C5 N1 B1 Br2 -64.3(11) . . . . ?
C1 N1 B1 Br2 116.5(5) . . . . ?
N1 C1 N2 B1 1.3(5) . . . . ?
C2 C1 N2 B1 179.9(8) . . . . ?
N1 C1 N2 Si1 -172.5(5) . . . . ?
C2 C1 N2 Si1 6.1(12) . . . . ?
N1 B1 N2 C1 -1.1(4) . . . . ?
Br1 B1 N2 C1 112.1(5) . . . . ?
Br2 B1 N2 C1 -114.2(5) . . . . ?
N1 B1 N2 Si1 172.0(5) . . . . ?
Br1 B1 N2 Si1 -74.8(7) . . . . ?
Br2 B1 N2 Si1 58.9(8) . . . . ?
C8 Si1 N2 C1 -50.8(6) . . . . ?
C7 Si1 N2 C1 69.1(6) . . . . ?
C9 Si1 N2 C1 -172.0(6) . . . . ?
C8 Si1 N2 B1 138.6(6) . . . . ?
C7 Si1 N2 B1 -101.5(7) . . . . ?
C9 Si1 N2 B1 17.4(7) . . . . ?
N1 C1 C2 C3 -0.1(9) . . . . ?
N2 C1 C2 C3 -178.5(7) . . . . ?
C1 C2 C3 C4 1.0(9) . . . . ?
C2 C3 C4 C5 -2.0(9) . . . . ?
C1 N1 C5 C4 -1.3(9) . . . . ?
B1 N1 C5 C4 179.7(8) . . . . ?
C1 N1 C5 C6 179.2(6) . . . . ?
B1 N1 C5 C6 0.2(13) . . . . ?
C3 C4 C5 N1 2.1(8) . . . . ?
C3 C4 C5 C6 -178.5(6) . . . . ?
